data_2214092
loop_
_publ_author_name
'B. Thimme Gowda'
'Ingrid Svoboda'
'Hartmut Fuess '

_publ_section_title
;
 <i>N</i>-(2-Chlorophenyl)acetamide
;
_journal_coeditor_code BT2391
_journal_issue 7
_journal_name_full 'Acta Crystallographica Section E'
_journal_page_first o3267
_journal_page_last o3267
_journal_paper_doi 10.1107/S1600536807028991
_journal_volume 63
_journal_year 2007
_chemical_formula_iupac 'C8 H8 Cl N O'
_chemical_formula_moiety 'C8 H8 Cl N O'
_chemical_formula_sum 'C8 H8 Cl N O'
_chemical_formula_weight 169.60
_chemical_name_common 2-Chloroacetanilide
_chemical_name_systematic
;
<i>N</i>-(2-Chlorophenyl)acetamide
;
_space_group_IT_number 14
_symmetry_cell_setting monoclinic
_symmetry_space_group_name_Hall '-P 2yn'
_symmetry_space_group_name_H-M 'P 1 21/n 1'
_atom_sites_solution_hydrogens geom
_atom_sites_solution_primary direct
_atom_sites_solution_secondary difmap
_audit_creation_method SHELXL97
_cell_angle_alpha 90.00
_cell_angle_beta 95.74(2)
_cell_angle_gamma 90.00
_cell_formula_units_Z 4
_cell_length_a 4.7468(4)
_cell_length_b 11.6990(10)
_cell_length_c 14.640(2)
_cell_measurement_reflns_used 1844
_cell_measurement_temperature 100(2)
_cell_measurement_theta_max 24.990
_cell_measurement_theta_min 2.252
_cell_volume 808.92(15)
_computing_cell_refinement
;
CrysAlis RED (Oxford Diffraction, 2006)
;
_computing_data_collection
;
CrysAlis CCD (Oxford Diffraction, 2006)
;
_computing_data_reduction
;
CrysAlis RED
;
_computing_molecular_graphics
;
PLATON (Spek, 2003) and ORTEP-3 (Farrugia, 1997)
;
_computing_publication_material SHELXL97
_computing_structure_refinement 'SHELXL97 (Sheldrick, 1997)'
_computing_structure_solution 'SHELXS97 (Sheldrick, 1997)'
_diffrn_ambient_temperature 100(2)
_diffrn_detector_area_resol_mean 8.4012
_diffrn_measured_fraction_theta_full 0.996
_diffrn_measured_fraction_theta_max 0.996
_diffrn_measurement_device_type
;
Oxford Diffraction Xcalibur diffractometer with a Sapphire CCD detector
;
_diffrn_measurement_method
;
Rotation method data acquisition using \w and \f
;
_diffrn_radiation_monochromator graphite
_diffrn_radiation_source 'Enhance (Mo) X-ray Source'
_diffrn_radiation_type MoK\a
_diffrn_radiation_wavelength 0.71073
_diffrn_reflns_av_R_equivalents 0.0228
_diffrn_reflns_av_sigmaI/netI 0.0419
_diffrn_reflns_limit_h_max 5
_diffrn_reflns_limit_h_min -5
_diffrn_reflns_limit_k_max 14
_diffrn_reflns_limit_k_min -14
_diffrn_reflns_limit_l_max 18
_diffrn_reflns_limit_l_min -18
_diffrn_reflns_number 5681
_diffrn_reflns_theta_full 26.37
_diffrn_reflns_theta_max 26.37
_diffrn_reflns_theta_min 2.80
_diffrn_standards_decay_% 0
_exptl_absorpt_coefficient_mu 0.409
_exptl_absorpt_correction_T_max 0.9838
_exptl_absorpt_correction_T_min 0.8535
_exptl_absorpt_correction_type multi-scan
_exptl_absorpt_process_details
;
(CrysAlis RED; Oxford Diffraction, 2006) using a multifaceted crystal
model (Clark & Reid, 1995)
;
_exptl_crystal_colour colourless
_exptl_crystal_density_diffrn 1.393
_exptl_crystal_density_method 'not measured'
_exptl_crystal_description Needle
_exptl_crystal_F_000 352
_exptl_crystal_size_max 0.40
_exptl_crystal_size_mid 0.12
_exptl_crystal_size_min 0.04
_refine_diff_density_max 0.290
_refine_diff_density_min -0.227
_refine_ls_extinction_method none
_refine_ls_goodness_of_fit_ref 1.074
_refine_ls_hydrogen_treatment mixed
_refine_ls_matrix_type full
_refine_ls_number_parameters 116
_refine_ls_number_reflns 1641
_refine_ls_number_restraints 0
_refine_ls_restrained_S_all 1.074
_refine_ls_R_factor_all 0.0537
_refine_ls_R_factor_gt 0.0321
_refine_ls_shift/su_max 0.008
_refine_ls_shift/su_mean 0.000
_refine_ls_structure_factor_coef Fsqd
_refine_ls_weighting_details 'calc w=1/[\s^2^(Fo^2^)+(0.0443P)^2^] where P=(Fo^2^+2Fc^2^)/3'
_refine_ls_weighting_scheme calc
_refine_ls_wR_factor_gt 0.0732
_refine_ls_wR_factor_ref 0.0807
_reflns_number_gt 1204
_reflns_number_total 1641
_reflns_threshold_expression I>2\s(I)
_cod_data_source_file bt2391.cif
_cod_data_source_block I
_cod_depositor_comments
;
The following automatic conversions were performed:
'_symmetry_cell_setting' value 'Monoclinic' changed to 'monoclinic'
according to '/home/saulius/struct/CIF-dictionaries/cif_core.dic'
dictionary named 'cif_core.dic' version 2.4.1 from 2010-06-29.

Automatic conversion script
Id: cif_fix_enum 1527 2010-12-29 10:47:43Z saulius 

The following automatic conversions were performed:

'_symmetry_cell_setting' value 'Monoclinic' changed to 'monoclinic'
according to /home/saulius/struct/CIF-dictionaries/cif_core.dic
dictionary named 'cif_core.dic' version 2.4.1 from 2010-06-29.

Automatic conversion script
Id: cif_fix_values 1715 2011-07-08 13:25:40Z adriana 
;
_cod_original_sg_symbol_Hall -P2yn
_cod_original_sg_symbol_H-M 'P 21/n'
_cod_database_code 2214092
_cod_database_fobs_code 2214092

loop_
_symmetry_equiv_pos_as_xyz
'x, y, z'
'-x+1/2, y+1/2, -z+1/2'
'-x, -y, -z'
'x-1/2, -y-1/2, z-1/2'

loop_
_atom_site_type_symbol
_atom_site_label
_atom_site_fract_x
_atom_site_fract_y
_atom_site_fract_z
_atom_site_U_iso_or_equiv
_atom_site_adp_type
_atom_site_calc_flag
_atom_site_refinement_flags
_atom_site_occupancy
C C1 -0.0446(3) 0.05702(15) 0.35962(11) 0.0146(4) Uani d . 1
C C2 0.0451(4) 0.01850(15) 0.27730(12) 0.0166(4) Uani d . 1
C C3 -0.0388(4) -0.08698(16) 0.24092(13) 0.0200(4) Uani d . 1
H H3 0.031(4) -0.1113(15) 0.1851(13) 0.024 Uiso d . 1
C C4 -0.2228(4) -0.15359(16) 0.28474(13) 0.0216(4) Uani d . 1
H H4 -0.278(4) -0.2266(17) 0.2550(13) 0.026 Uiso d . 1
C C5 -0.3189(4) -0.11594(16) 0.36608(13) 0.0206(4) Uani d . 1
H H5 -0.448(4) -0.1583(16) 0.3943(12) 0.025 Uiso d . 1
C C6 -0.2289(4) -0.01185(16) 0.40335(13) 0.0166(4) Uani d . 1
H H6 -0.288(4) 0.0123(15) 0.4588(13) 0.020 Uiso d . 1
C C7 -0.1093(4) 0.23926(15) 0.43748(12) 0.0158(4) Uani d . 1
C C8 0.0367(4) 0.34568(15) 0.47456(13) 0.0219(4) Uani d . 1
H H8A -0.0056 0.4087 0.4313 0.026 Uiso calc R 1
H H8B 0.2417 0.3327 0.4828 0.026 Uiso calc R 1
H H8C -0.0305 0.3651 0.5338 0.026 Uiso calc R 1
N N1 0.0540(3) 0.16230(13) 0.39826(10) 0.0142(3) Uani d . 1
H H1 0.221(4) 0.1778(16) 0.3978(12) 0.017 Uiso d . 1
O O1 -0.3652(2) 0.22592(11) 0.44072(9) 0.0223(3) Uani d . 1
Cl Cl1 0.27008(9) 0.10385(4) 0.21925(3) 0.02233(16) Uani d . 1

loop_
_atom_site_aniso_label
_atom_site_aniso_U_11
_atom_site_aniso_U_22
_atom_site_aniso_U_33
_atom_site_aniso_U_12
_atom_site_aniso_U_13
_atom_site_aniso_U_23
C1 0.0125(9) 0.0149(9) 0.0157(9) 0.0015(8) -0.0020(7) 0.0011(8)
C2 0.0135(9) 0.0195(10) 0.0172(9) 0.0006(8) 0.0039(7) 0.0035(8)
C3 0.0178(9) 0.0221(11) 0.0197(10) 0.0027(8) 0.0005(8) -0.0041(9)
C4 0.0209(10) 0.0149(10) 0.0279(10) -0.0010(8) -0.0036(9) -0.0036(9)
C5 0.0189(9) 0.0201(11) 0.0226(10) -0.0050(8) 0.0007(8) 0.0050(9)
C6 0.0171(10) 0.0186(10) 0.0140(9) 0.0004(8) 0.0015(8) 0.0015(8)
C7 0.0142(9) 0.0185(10) 0.0146(9) 0.0004(8) 0.0009(7) 0.0019(8)
C8 0.0214(10) 0.0194(10) 0.0253(10) 0.0030(8) 0.0049(8) -0.0035(9)
N1 0.0083(7) 0.0152(8) 0.0193(8) -0.0033(7) 0.0021(6) -0.0006(7)
O1 0.0124(7) 0.0248(7) 0.0302(8) -0.0008(6) 0.0039(6) -0.0035(6)
Cl1 0.0220(3) 0.0250(3) 0.0214(2) -0.0030(2) 0.00937(18) -0.0004(2)

loop_
_atom_type_symbol
_atom_type_description
_atom_type_scat_dispersion_real
_atom_type_scat_dispersion_imag
_atom_type_scat_source
C C 0.0033 0.0016 'International Tables Vol C Tables 4.2.6.8 and 6.1.1.4'
H H 0.0000 0.0000 'International Tables Vol C Tables 4.2.6.8 and 6.1.1.4'
N N 0.0061 0.0033 'International Tables Vol C Tables 4.2.6.8 and 6.1.1.4'
O O 0.0106 0.0060 'International Tables Vol C Tables 4.2.6.8 and 6.1.1.4'
Cl Cl 0.1484 0.1585 'International Tables Vol C Tables 4.2.6.8 and 6.1.1.4'

loop_
_geom_angle_atom_site_label_1
_geom_angle_atom_site_label_2
_geom_angle_atom_site_label_3
_geom_angle
C6 C1 C2 118.13(16)
C6 C1 N1 121.20(15)
C2 C1 N1 120.65(15)
C3 C2 C1 121.30(17)
C3 C2 Cl1 119.26(14)
C1 C2 Cl1 119.45(14)
C4 C3 C2 119.75(18)
C4 C3 H3 121.3(11)
C2 C3 H3 118.9(11)
C3 C4 C5 119.88(18)
C3 C4 H4 116.1(11)
C5 C4 H4 124.0(11)
C6 C5 C4 120.14(18)
C6 C5 H5 119.4(11)
C4 C5 H5 120.4(11)
C5 C6 C1 120.76(17)
C5 C6 H6 120.3(11)
C1 C6 H6 119.0(11)
O1 C7 N1 122.80(16)
O1 C7 C8 120.91(16)
N1 C7 C8 116.25(15)
C7 C8 H8A 109.5
C7 C8 H8B 109.5
H8A C8 H8B 109.5
C7 C8 H8C 109.5
H8A C8 H8C 109.5
H8B C8 H8C 109.5
C7 N1 C1 124.61(14)
C7 N1 H1 117.0(13)
C1 N1 H1 118.3(13)

loop_
_geom_bond_atom_site_label_1
_geom_bond_atom_site_label_2
_geom_bond_distance
C1 C6 1.391(2)
C1 C2 1.393(2)
C1 N1 1.415(2)
C2 C3 1.387(3)
C2 Cl1 1.7440(18)
C3 C4 1.376(3)
C3 H3 0.955(19)
C4 C5 1.389(3)
C4 H4 0.983(19)
C5 C6 1.384(3)
C5 H5 0.918(18)
C6 H6 0.928(18)
C7 O1 1.2305(19)
C7 N1 1.353(2)
C7 C8 1.500(2)
C8 H8A 0.9800
C8 H8B 0.9800
C8 H8C 0.9800
N1 H1 0.813(18)

loop_
_geom_hbond_atom_site_label_D
_geom_hbond_atom_site_label_H
_geom_hbond_atom_site_label_A
_geom_hbond_site_symmetry_A
_geom_hbond_distance_DH
_geom_hbond_distance_HA
_geom_hbond_distance_DA
_geom_hbond_angle_DHA
N1 H1 O1 1_655 0.813(18) 2.079(18) 2.8630(19) 161.7(17)

loop_
_geom_torsion_atom_site_label_1
_geom_torsion_atom_site_label_2
_geom_torsion_atom_site_label_3
_geom_torsion_atom_site_label_4
_geom_torsion
C6 C1 C2 C3 -2.0(3)
N1 C1 C2 C3 176.81(15)
C6 C1 C2 Cl1 178.65(13)
N1 C1 C2 Cl1 -2.6(2)
C1 C2 C3 C4 2.5(3)
Cl1 C2 C3 C4 -178.12(14)
C2 C3 C4 C5 -1.3(3)
C3 C4 C5 C6 -0.3(3)
C4 C5 C6 C1 0.8(3)
C2 C1 C6 C5 0.3(3)
N1 C1 C6 C5 -178.47(15)
O1 C7 N1 C1 -2.3(3)
C8 C7 N1 C1 179.90(15)
C6 C1 N1 C7 -42.7(2)
C2 C1 N1 C7 138.56(18)

loop_
_cod_related_entry_id
_cod_related_entry_database
_cod_related_entry_code
1 ChemSpider 10322
